data_7110176
loop_
_publ_author_name
'Zhuo Chai'
'Dezhi Hua'
'Kui Li'
'Jiang Chu'
'Gaosheng Yang'

_publ_section_title
;
 A novel chiral yttrium complex with a tridentate linked amido-indenyl
 ligand for intramolecular hydroamination
;
_journal_name_full Chem.Commun.
_journal_page_first 177
_journal_paper_doi 10.1039/c3cc47006g
_journal_volume 50
_journal_year 2014
_chemical_formula_sum 'C26 H48 N3 Si3 Y'
_chemical_formula_weight 575.85
_chemical_name_systematic
; 
 ? 
;
_space_group_IT_number 19
_symmetry_space_group_name_Hall 'P 2ac 2ab'
_symmetry_space_group_name_H-M 'P 21 21 21'
_atom_sites_solution_hydrogens geom
_atom_sites_solution_primary direct
_atom_sites_solution_secondary difmap
_audit_creation_method SHELXL-97
_cell_angle_alpha 90.00
_cell_angle_beta 90.00
_cell_angle_gamma 90.00
_cell_formula_units_Z 4
_cell_length_a 11.1504(16)
_cell_length_b 16.584(2)
_cell_length_c 17.122(2)
_cell_measurement_temperature 293(2)
_cell_volume 3166.2(7)
_computing_structure_refinement 'SHELXL-97 (Sheldrick, 1997)'
_computing_structure_solution 'SHELXS-97 (Sheldrick, 1990)'
_diffrn_ambient_temperature 293(2)
_diffrn_measured_fraction_theta_full 0.992
_diffrn_measured_fraction_theta_max 0.992
_diffrn_radiation_monochromator graphite
_diffrn_radiation_source 'fine-focus sealed tube'
_diffrn_radiation_type MoK\a
_diffrn_radiation_wavelength 0.71073
_diffrn_reflns_av_R_equivalents 0.0676
_diffrn_reflns_av_sigmaI/netI 0.0788
_diffrn_reflns_limit_h_max 14
_diffrn_reflns_limit_h_min -14
_diffrn_reflns_limit_k_max 21
_diffrn_reflns_limit_k_min -21
_diffrn_reflns_limit_l_max 22
_diffrn_reflns_limit_l_min -21
_diffrn_reflns_number 27312
_diffrn_reflns_theta_full 27.87
_diffrn_reflns_theta_max 27.87
_diffrn_reflns_theta_min 1.71
_exptl_absorpt_coefficient_mu 1.973
_exptl_absorpt_correction_T_max 0.7178
_exptl_absorpt_correction_T_min 0.6821
_exptl_crystal_density_diffrn 1.208
_exptl_crystal_density_method 'not measured'
_exptl_crystal_F_000 1224
_exptl_crystal_size_max 0.21
_exptl_crystal_size_mid 0.19
_exptl_crystal_size_min 0.18
_refine_diff_density_max 0.703
_refine_diff_density_min -0.343
_refine_diff_density_rms 0.055
_refine_ls_abs_structure_details 'Flack H D (1983), Acta Cryst. A39, 876-881'
_refine_ls_abs_structure_Flack -0.009(6)
_refine_ls_extinction_method none
_refine_ls_goodness_of_fit_ref 0.950
_refine_ls_hydrogen_treatment mixed
_refine_ls_matrix_type full
_refine_ls_number_parameters 308
_refine_ls_number_reflns 7430
_refine_ls_number_restraints 0
_refine_ls_restrained_S_all 0.950
_refine_ls_R_factor_all 0.0874
_refine_ls_R_factor_gt 0.0440
_refine_ls_shift/su_max 0.005
_refine_ls_shift/su_mean 0.000
_refine_ls_structure_factor_coef Fsqd
_refine_ls_weighting_details 'calc w=1/[\s^2^(Fo^2^)+(0.0442P)^2^+0.0000P] where P=(Fo^2^+2Fc^2^)/3'
_refine_ls_weighting_scheme calc
_refine_ls_wR_factor_gt 0.0856
_refine_ls_wR_factor_ref 0.0990
_reflns_number_gt 4910
_reflns_number_total 7430
_reflns_threshold_expression >2sigma(I)
_cod_data_source_file c3cc47006g_3a.txt
_cod_data_source_block 111124a_0m
_cod_original_cell_volume 3166.1(8)
_cod_database_code 7110176

loop_
_symmetry_equiv_pos_as_xyz
'x, y, z'
'-x+1/2, -y, z+1/2'
'-x, y+1/2, -z+1/2'
'x+1/2, -y+1/2, -z'

loop_
_atom_site_label
_atom_site_type_symbol
_atom_site_fract_x
_atom_site_fract_y
_atom_site_fract_z
_atom_site_U_iso_or_equiv
_atom_site_adp_type
_atom_site_occupancy
_atom_site_symmetry_multiplicity
_atom_site_calc_flag
_atom_site_refinement_flags
C14 C 0.5908(3) 0.4987(2) 0.3339(2) 0.0514(10) Uani 1 1 d .
H14 H 0.6229 0.5445 0.3635 0.062 Uiso 1 1 calc R
C15 C 0.5284(4) 0.4437(3) 0.3932(2) 0.0750(13) Uani 1 1 d .
H15A H 0.4917 0.3987 0.3659 0.090 Uiso 1 1 calc R
H15B H 0.5875 0.4221 0.4291 0.090 Uiso 1 1 calc R
C16 C 0.4333(4) 0.4887(4) 0.4386(3) 0.105(2) Uani 1 1 d .
H16A H 0.4710 0.5302 0.4700 0.125 Uiso 1 1 calc R
H16B H 0.3926 0.4517 0.4735 0.125 Uiso 1 1 calc R
C17 C 0.3426(4) 0.5271(4) 0.3842(3) 0.113(2) Uani 1 1 d .
H17A H 0.2976 0.4853 0.3576 0.136 Uiso 1 1 calc R
H17B H 0.2866 0.5593 0.4143 0.136 Uiso 1 1 calc R
C18 C 0.4047(3) 0.5803(3) 0.3242(2) 0.0786(14) Uani 1 1 d .
H18A H 0.4432 0.6250 0.3507 0.094 Uiso 1 1 calc R
H18B H 0.3453 0.6023 0.2887 0.094 Uiso 1 1 calc R
C13 C 0.4988(3) 0.5333(2) 0.2773(2) 0.0514(9) Uani 1 1 d .
H13 H 0.4575 0.4875 0.2530 0.062 Uiso 1 1 calc R
C19 C 0.6574(4) 0.3988(2) 0.2351(3) 0.0715(12) Uani 1 1 d .
H19A H 0.6149 0.3575 0.2629 0.107 Uiso 1 1 calc R
H19B H 0.7272 0.3760 0.2108 0.107 Uiso 1 1 calc R
H19C H 0.6061 0.4215 0.1958 0.107 Uiso 1 1 calc R
C20 C 0.7821(3) 0.4281(2) 0.3463(3) 0.0728(13) Uani 1 1 d .
H20A H 0.7991 0.4668 0.3865 0.109 Uiso 1 1 calc R
H20B H 0.8548 0.4147 0.3192 0.109 Uiso 1 1 calc R
H20C H 0.7490 0.3803 0.3694 0.109 Uiso 1 1 calc R
C11 C 0.3521(4) 0.5252(3) 0.1129(3) 0.0753(13) Uani 1 1 d .
H11A H 0.3895 0.4732 0.1089 0.113 Uiso 1 1 calc R
H11B H 0.3130 0.5379 0.0645 0.113 Uiso 1 1 calc R
H11C H 0.2940 0.5244 0.1542 0.113 Uiso 1 1 calc R
C12 C 0.3877(4) 0.7006(3) 0.1399(3) 0.0853(15) Uani 1 1 d .
H12A H 0.3326 0.6994 0.1829 0.128 Uiso 1 1 calc R
H12B H 0.3444 0.7094 0.0922 0.128 Uiso 1 1 calc R
H12C H 0.4444 0.7434 0.1475 0.128 Uiso 1 1 calc R
C10 C 0.5726(4) 0.6074(3) 0.0479(2) 0.0692(12) Uani 1 1 d .
H10A H 0.5495 0.5655 0.0113 0.083 Uiso 1 1 calc R
H10B H 0.5617 0.6589 0.0219 0.083 Uiso 1 1 calc R
C1 C 0.7029(3) 0.5975(3) 0.0667(2) 0.0545(10) Uani 1 1 d .
C2 C 0.7626(5) 0.5243(3) 0.0768(2) 0.0673(11) Uani 1 1 d .
H2 H 0.7286 0.4737 0.0694 0.081 Uiso 1 1 calc R
C3 C 0.8817(4) 0.5384(4) 0.0999(2) 0.0783(15) Uani 1 1 d .
H3 H 0.9384 0.4992 0.1123 0.094 Uiso 1 1 calc R
C4 C 0.8997(4) 0.6215(4) 0.1011(2) 0.0722(14) Uani 1 1 d .
C9 C 1.0002(5) 0.6720(6) 0.1151(3) 0.118(3) Uani 1 1 d .
H9 H 1.0746 0.6494 0.1260 0.142 Uiso 1 1 calc R
C8 C 0.9878(9) 0.7517(6) 0.1126(4) 0.144(4) Uani 1 1 d .
H8 H 1.0545 0.7839 0.1223 0.172 Uiso 1 1 calc R
C7 C 0.8771(9) 0.7893(5) 0.0958(4) 0.133(3) Uani 1 1 d .
H7 H 0.8718 0.8453 0.0947 0.160 Uiso 1 1 calc R
C6 C 0.7771(6) 0.7432(3) 0.0813(3) 0.0934(18) Uani 1 1 d .
H6 H 0.7037 0.7676 0.0707 0.112 Uiso 1 1 calc R
C5 C 0.7871(4) 0.6589(3) 0.0825(2) 0.0642(13) Uani 1 1 d .
C24 C 0.6396(5) 0.7791(3) 0.2902(4) 0.111(2) Uani 1 1 d .
H24A H 0.6729 0.7973 0.2416 0.166 Uiso 1 1 calc R
H24B H 0.5977 0.8227 0.3149 0.166 Uiso 1 1 calc R
H24C H 0.5849 0.7355 0.2805 0.166 Uiso 1 1 calc R
C25 C 0.6903(7) 0.7143(5) 0.4505(4) 0.183(4) Uani 1 1 d .
H25A H 0.6363 0.6701 0.4421 0.274 Uiso 1 1 calc R
H25B H 0.6468 0.7594 0.4712 0.274 Uiso 1 1 calc R
H25C H 0.7514 0.6984 0.4868 0.274 Uiso 1 1 calc R
C26 C 0.8564(6) 0.8324(4) 0.3787(5) 0.195(5) Uani 1 1 d .
H26A H 0.9236 0.8154 0.4096 0.293 Uiso 1 1 calc R
H26B H 0.8098 0.8709 0.4076 0.293 Uiso 1 1 calc R
H26C H 0.8846 0.8567 0.3313 0.293 Uiso 1 1 calc R
C21 C 0.9865(4) 0.6155(3) 0.4487(3) 0.0835(15) Uani 1 1 d .
H21A H 0.9648 0.6622 0.4787 0.125 Uiso 1 1 calc R
H21B H 1.0669 0.5996 0.4616 0.125 Uiso 1 1 calc R
H21C H 0.9323 0.5721 0.4605 0.125 Uiso 1 1 calc R
C22 C 1.0959(4) 0.7177(3) 0.3237(3) 0.0826(15) Uani 1 1 d .
H22A H 1.0975 0.7310 0.2691 0.124 Uiso 1 1 calc R
H22B H 1.1726 0.6967 0.3390 0.124 Uiso 1 1 calc R
H22C H 1.0784 0.7653 0.3535 0.124 Uiso 1 1 calc R
C23 C 1.0305(4) 0.5470(3) 0.2875(3) 0.0761(13) Uani 1 1 d .
H23A H 0.9777 0.5027 0.2986 0.114 Uiso 1 1 calc R
H23B H 1.1103 0.5336 0.3039 0.114 Uiso 1 1 calc R
H23C H 1.0302 0.5576 0.2323 0.114 Uiso 1 1 calc R
N2 N 0.6945(3) 0.46282(17) 0.29030(18) 0.0499(8) Uani 1 1 d .
N1 N 0.5543(2) 0.58006(16) 0.21392(16) 0.0434(7) Uani 1 1 d .
N3 N 0.8357(3) 0.66492(17) 0.31300(17) 0.0476(8) Uani 1 1 d .
Si1 Si 0.46841(9) 0.60304(6) 0.13423(6) 0.0470(3) Uani 1 1 d .
Si2 Si 0.76191(16) 0.74380(8) 0.35479(9) 0.0894(5) Uani 1 1 d .
Si3 Si 0.97743(10) 0.63998(7) 0.34194(7) 0.0531(3) Uani 1 1 d .
Y1 Y 0.75222(3) 0.587083(18) 0.220183(16) 0.04184(10) Uani 1 1 d .

loop_
_atom_site_aniso_label
_atom_site_aniso_U_11
_atom_site_aniso_U_22
_atom_site_aniso_U_33
_atom_site_aniso_U_23
_atom_site_aniso_U_13
_atom_site_aniso_U_12
C14 0.044(2) 0.062(2) 0.048(2) 0.011(2) -0.0061(18) 0.0012(19)
C15 0.063(3) 0.102(4) 0.060(3) 0.033(2) -0.004(2) -0.002(3)
C16 0.063(3) 0.185(6) 0.066(3) 0.051(3) 0.013(3) 0.022(4)
C17 0.060(3) 0.203(7) 0.077(4) 0.052(4) 0.016(3) 0.032(4)
C18 0.050(2) 0.128(4) 0.058(3) 0.013(3) 0.005(2) 0.029(3)
C13 0.039(2) 0.067(2) 0.049(2) 0.010(2) -0.0087(19) 0.0013(18)
C19 0.080(3) 0.051(2) 0.084(3) 0.001(2) 0.004(3) 0.000(2)
C20 0.052(3) 0.074(3) 0.092(3) 0.026(3) -0.011(2) 0.008(2)
C11 0.074(3) 0.084(3) 0.068(3) -0.002(2) -0.015(2) -0.014(3)
C12 0.101(4) 0.079(3) 0.076(3) 0.001(3) -0.020(3) 0.032(3)
C10 0.076(3) 0.085(3) 0.047(2) 0.004(2) -0.010(2) 0.002(3)
C1 0.057(2) 0.072(3) 0.0341(19) -0.002(2) 0.0032(16) 0.000(2)
C2 0.073(3) 0.084(3) 0.044(2) -0.018(2) 0.003(3) 0.001(3)
C3 0.068(3) 0.118(5) 0.049(3) -0.007(3) 0.008(2) 0.018(3)
C4 0.055(3) 0.121(5) 0.041(2) 0.002(3) 0.009(2) -0.023(3)
C9 0.084(4) 0.220(9) 0.051(3) 0.023(4) 0.002(3) -0.062(5)
C8 0.192(9) 0.166(9) 0.072(4) 0.023(5) 0.004(5) -0.126(8)
C7 0.215(9) 0.106(5) 0.078(4) 0.028(4) 0.009(5) -0.078(7)
C6 0.133(5) 0.087(3) 0.060(3) 0.022(3) 0.017(3) -0.021(4)
C5 0.081(4) 0.075(3) 0.037(2) 0.003(2) 0.011(2) -0.021(3)
C24 0.099(4) 0.087(4) 0.147(5) -0.038(4) -0.048(4) 0.038(3)
C25 0.175(7) 0.281(11) 0.091(5) -0.080(6) 0.008(5) 0.101(7)
C26 0.140(6) 0.085(4) 0.360(13) -0.107(6) -0.117(8) 0.037(4)
C21 0.081(3) 0.097(4) 0.072(3) 0.017(3) -0.027(3) -0.002(3)
C22 0.062(3) 0.103(4) 0.083(4) 0.001(3) -0.003(3) -0.028(3)
C23 0.049(2) 0.091(3) 0.088(3) -0.010(3) -0.002(3) 0.007(2)
N2 0.0443(16) 0.0416(16) 0.064(2) 0.0041(16) -0.0035(15) 0.0021(13)
N1 0.0424(15) 0.0434(16) 0.0443(16) 0.0021(15) -0.0019(13) 0.0018(13)
N3 0.0436(18) 0.0462(18) 0.0531(18) -0.0015(14) -0.0081(15) 0.0004(14)
Si1 0.0467(6) 0.0477(6) 0.0464(6) 0.0002(5) -0.0089(5) 0.0050(5)
Si2 0.0795(9) 0.0785(8) 0.1102(11) -0.0504(8) -0.0394(10) 0.0296(9)
Si3 0.0428(6) 0.0604(7) 0.0562(6) 0.0047(6) -0.0088(5) -0.0044(5)
Y1 0.04113(16) 0.04778(17) 0.03662(15) -0.00085(15) -0.0005(2) -0.0027(2)

loop_
_atom_type_symbol
_atom_type_description
_atom_type_scat_dispersion_real
_atom_type_scat_dispersion_imag
_atom_type_scat_source
C C 0.0033 0.0016 'International Tables Vol C Tables 4.2.6.8 and 6.1.1.4'
H H 0.0000 0.0000 'International Tables Vol C Tables 4.2.6.8 and 6.1.1.4'
N N 0.0061 0.0033 'International Tables Vol C Tables 4.2.6.8 and 6.1.1.4'
Si Si 0.0817 0.0704 'International Tables Vol C Tables 4.2.6.8 and 6.1.1.4'
Y Y -2.7962 3.5667 'International Tables Vol C Tables 4.2.6.8 and 6.1.1.4'

loop_
_geom_angle_atom_site_label_1
_geom_angle_atom_site_label_2
_geom_angle_atom_site_label_3
_geom_angle
N2 C14 C13 110.6(3)
N2 C14 C15 116.3(3)
C13 C14 C15 109.9(3)
N2 C14 H14 106.5
C13 C14 H14 106.5
C15 C14 H14 106.5
C16 C15 C14 111.4(4)
C16 C15 H15A 109.4
C14 C15 H15A 109.4
C16 C15 H15B 109.4
C14 C15 H15B 109.4
H15A C15 H15B 108.0
C15 C16 C17 111.1(4)
C15 C16 H16A 109.4
C17 C16 H16A 109.4
C15 C16 H16B 109.4
C17 C16 H16B 109.4
H16A C16 H16B 108.0
C18 C17 C16 110.8(4)
C18 C17 H17A 109.5
C16 C17 H17A 109.5
C18 C17 H17B 109.5
C16 C17 H17B 109.5
H17A C17 H17B 108.1
C17 C18 C13 111.7(4)
C17 C18 H18A 109.3
C13 C18 H18A 109.3
C17 C18 H18B 109.3
C13 C18 H18B 109.3
H18A C18 H18B 107.9
N1 C13 C14 112.6(3)
N1 C13 C18 114.0(3)
C14 C13 C18 108.6(3)
N1 C13 H13 107.1
C14 C13 H13 107.1
C18 C13 H13 107.1
N2 C19 H19A 109.5
N2 C19 H19B 109.5
H19A C19 H19B 109.5
N2 C19 H19C 109.5
H19A C19 H19C 109.5
H19B C19 H19C 109.5
N2 C20 H20A 109.5
N2 C20 H20B 109.5
H20A C20 H20B 109.5
N2 C20 H20C 109.5
H20A C20 H20C 109.5
H20B C20 H20C 109.5
Si1 C11 H11A 109.5
Si1 C11 H11B 109.5
H11A C11 H11B 109.5
Si1 C11 H11C 109.5
H11A C11 H11C 109.5
H11B C11 H11C 109.5
Si1 C12 H12A 109.5
Si1 C12 H12B 109.5
H12A C12 H12B 109.5
Si1 C12 H12C 109.5
H12A C12 H12C 109.5
H12B C12 H12C 109.5
C1 C10 Si1 115.2(3)
C1 C10 H10A 108.5
Si1 C10 H10A 108.5
C1 C10 H10B 108.5
Si1 C10 H10B 108.5
H10A C10 H10B 107.5
C2 C1 C5 106.6(4)
C2 C1 C10 125.9(4)
C5 C1 C10 127.4(4)
C2 C1 Y1 74.0(2)
C5 C1 Y1 73.9(2)
C10 C1 Y1 114.5(2)
C3 C2 C1 110.0(4)
C3 C2 Y1 73.6(2)
C1 C2 Y1 75.8(2)
C3 C2 H2 125.0
C1 C2 H2 125.0
Y1 C2 H2 117.4
C4 C3 C2 107.7(5)
C4 C3 Y1 76.4(3)
C2 C3 Y1 75.7(2)
C4 C3 H3 126.2
C2 C3 H3 126.2
Y1 C3 H3 114.1
C3 C4 C9 134.4(6)
C3 C4 C5 107.4(4)
C9 C4 C5 118.2(6)
C3 C4 Y1 73.3(3)
C9 C4 Y1 118.7(3)
C5 C4 Y1 74.0(2)
C8 C9 C4 120.0(7)
C8 C9 H9 120.0
C4 C9 H9 120.0
C9 C8 C7 122.4(8)
C9 C8 H8 118.8
C7 C8 H8 118.8
C6 C7 C8 120.0(7)
C6 C7 H7 120.0
C8 C7 H7 120.0
C7 C6 C5 119.1(6)
C7 C6 H6 120.4
C5 C6 H6 120.4
C6 C5 C1 131.5(5)
C6 C5 C4 120.3(5)
C1 C5 C4 108.2(4)
C6 C5 Y1 116.5(3)
C1 C5 Y1 75.6(2)
C4 C5 Y1 74.9(2)
Si2 C24 H24A 109.5
Si2 C24 H24B 109.5
H24A C24 H24B 109.5
Si2 C24 H24C 109.5
H24A C24 H24C 109.5
H24B C24 H24C 109.5
Si2 C25 H25A 109.5
Si2 C25 H25B 109.5
H25A C25 H25B 109.5
Si2 C25 H25C 109.5
H25A C25 H25C 109.5
H25B C25 H25C 109.5
Si2 C26 H26A 109.5
Si2 C26 H26B 109.5
H26A C26 H26B 109.5
Si2 C26 H26C 109.5
H26A C26 H26C 109.5
H26B C26 H26C 109.5
Si3 C21 H21A 109.5
Si3 C21 H21B 109.5
H21A C21 H21B 109.5
Si3 C21 H21C 109.5
H21A C21 H21C 109.5
H21B C21 H21C 109.5
Si3 C22 H22A 109.5
Si3 C22 H22B 109.5
H22A C22 H22B 109.5
Si3 C22 H22C 109.5
H22A C22 H22C 109.5
H22B C22 H22C 109.5
Si3 C23 H23A 109.5
Si3 C23 H23B 109.5
H23A C23 H23B 109.5
Si3 C23 H23C 109.5
H23A C23 H23C 109.5
H23B C23 H23C 109.5
C19 N2 C20 108.5(3)
C19 N2 C14 112.8(3)
C20 N2 C14 109.9(3)
C19 N2 Y1 111.1(2)
C20 N2 Y1 117.8(2)
C14 N2 Y1 96.40(19)
C13 N1 Si1 118.0(2)
C13 N1 Y1 114.35(19)
Si1 N1 Y1 125.86(15)
Si2 N3 Si3 120.75(18)
Si2 N3 Y1 122.55(16)
Si3 N3 Y1 116.69(15)
N1 Si1 C12 115.14(19)
N1 Si1 C11 113.05(17)
C12 Si1 C11 106.1(2)
N1 Si1 C10 106.84(16)
C12 Si1 C10 107.9(2)
C11 Si1 C10 107.5(2)
N3 Si2 C26 115.3(3)
N3 Si2 C24 110.3(2)
C26 Si2 C24 107.5(3)
N3 Si2 C25 111.7(3)
C26 Si2 C25 104.7(4)
C24 Si2 C25 106.8(3)
N3 Si3 C21 112.7(2)
N3 Si3 C22 116.0(2)
C21 Si3 C22 105.9(2)
N3 Si3 C23 110.05(18)
C21 Si3 C23 106.7(2)
C22 Si3 C23 104.9(2)
N1 Y1 N3 118.50(11)
N1 Y1 N2 73.74(10)
N3 Y1 N2 104.07(10)
N1 Y1 C3 119.44(14)
N3 Y1 C3 120.01(15)
N2 Y1 C3 105.43(16)
N1 Y1 C2 88.74(14)
N3 Y1 C2 148.86(14)
N2 Y1 C2 97.64(12)
C3 Y1 C2 30.70(15)
N1 Y1 C5 97.24(13)
N3 Y1 C5 107.92(12)
N2 Y1 C5 147.07(12)
C3 Y1 C5 50.84(16)
C2 Y1 C5 49.87(14)
N1 Y1 C4 125.87(13)
N3 Y1 C4 99.30(14)
N2 Y1 C4 134.98(16)
C3 Y1 C4 30.33(15)
C2 Y1 C4 49.97(15)
C5 Y1 C4 31.13(14)
N1 Y1 C1 75.64(11)
N3 Y1 C1 137.57(12)
N2 Y1 C1 118.35(12)
C3 Y1 C1 50.95(13)
C2 Y1 C1 30.16(12)
C5 Y1 C1 30.54(12)
C4 Y1 C1 50.86(13)

loop_
_geom_bond_atom_site_label_1
_geom_bond_atom_site_label_2
_geom_bond_distance
C14 N2 1.500(5)
C14 C13 1.524(5)
C14 C15 1.532(5)
C14 H14 0.9800
C15 C16 1.512(7)
C15 H15A 0.9700
C15 H15B 0.9700
C16 C17 1.516(6)
C16 H16A 0.9700
C16 H16B 0.9700
C17 C18 1.520(6)
C17 H17A 0.9700
C17 H17B 0.9700
C18 C13 1.534(5)
C18 H18A 0.9700
C18 H18B 0.9700
C13 N1 1.470(4)
C13 H13 0.9800
C19 N2 1.480(5)
C19 H19A 0.9600
C19 H19B 0.9600
C19 H19C 0.9600
C20 N2 1.485(5)
C20 H20A 0.9600
C20 H20B 0.9600
C20 H20C 0.9600
C11 Si1 1.866(4)
C11 H11A 0.9600
C11 H11B 0.9600
C11 H11C 0.9600
C12 Si1 1.854(4)
C12 H12A 0.9600
C12 H12B 0.9600
C12 H12C 0.9600
C10 C1 1.497(5)
C10 Si1 1.881(4)
C10 H10A 0.9700
C10 H10B 0.9700
C1 C2 1.395(6)
C1 C5 1.412(5)
C1 Y1 2.691(3)
C2 C3 1.406(7)
C2 Y1 2.669(4)
C2 H2 0.9300
C3 C4 1.393(7)
C3 Y1 2.641(4)
C3 H3 0.9300
C4 C9 1.420(8)
C4 C5 1.436(6)
C4 Y1 2.681(4)
C9 C8 1.329(10)
C9 H9 0.9300
C8 C7 1.413(11)
C8 H8 0.9300
C7 C6 1.375(9)
C7 H7 0.9300
C6 C5 1.402(7)
C6 H6 0.9300
C5 Y1 2.670(4)
C24 Si2 1.851(5)
C24 H24A 0.9600
C24 H24B 0.9600
C24 H24C 0.9600
C25 Si2 1.887(8)
C25 H25A 0.9600
C25 H25B 0.9600
C25 H25C 0.9600
C26 Si2 1.853(6)
C26 H26A 0.9600
C26 H26B 0.9600
C26 H26C 0.9600
C21 Si3 1.875(4)
C21 H21A 0.9600
C21 H21B 0.9600
C21 H21C 0.9600
C22 Si3 1.872(4)
C22 H22A 0.9600
C22 H22B 0.9600
C22 H22C 0.9600
C23 Si3 1.897(5)
C23 H23A 0.9600
C23 H23B 0.9600
C23 H23C 0.9600
N2 Y1 2.470(3)
N1 Si1 1.710(3)
N1 Y1 2.212(3)
N3 Si2 1.703(3)
N3 Si3 1.707(3)
N3 Y1 2.249(3)
